data_7204379
loop_
_publ_author_name
'Yoshitake, Yasuyuki'
'Misaka, Junichi'
'Setoguchi, Koji'
'Abe, Masaki'
'Kawaji, Tomohiro'
'Eto, Masashi'
'Harano, Kazunobu'

_publ_section_title
;
 Non-hydroxylic clathrate hosts of [4 + 2]\p cycloadducts of
 phencyclone and N-arylmaleimides: recognition of aromatic guests
;
_journal_coden_ASTM JCSPGI
_journal_issue 9
_journal_name_full 'Journal of the Chemical Society, Perkin Transactions 2'
_journal_page_first 1611
_journal_page_last 1619
_journal_paper_doi 10.1039/b201915a
_journal_year 2002
_chemical_formula_sum 'C48 H37 N O3'
_chemical_formula_weight 675.83
_space_group_IT_number 14
_symmetry_cell_setting monoclinic
_symmetry_Int_Tables_number 14
_symmetry_space_group_name_Hall '-P 2yn'
_symmetry_space_group_name_H-M 'P 1 21/n 1'
_audit_creation_date 'Sat May 11 20:05:58 2002'
_audit_creation_method 'by teXsan'
_cell_angle_alpha 90
_cell_angle_beta 94.052(8)
_cell_angle_gamma 90
_cell_formula_units_Z 4
_cell_length_a 14.802(2)
_cell_length_b 14.302(2)
_cell_length_c 16.739(2)
_cell_measurement_reflns_used 25
_cell_measurement_temperature 293.2
_cell_measurement_theta_max 20.0
_cell_measurement_theta_min 19.8
_cell_volume 3534.8(8)
_computing_cell_refinement 'MSC/AFC Diffractometer Control'
_computing_data_collection 'MSC/AFC Diffractometer Control'
_computing_data_reduction 'teXsan Ver. 1.11'
_computing_publication_material 'teXsan Ver. 1.11'
_computing_structure_refinement 'teXsan Ver. 1.10'
_computing_structure_solution SAPI91
_diffrn_measured_fraction_theta_full 0.9991
_diffrn_measured_fraction_theta_max 0.9991
_diffrn_measurement_device_type 'Rigaku AFC7R'
_diffrn_measurement_method \w-2\q
_diffrn_radiation_type 'Mo K\a'
_diffrn_radiation_wavelength 0.7107
_diffrn_reflns_av_R_equivalents 0.016
_diffrn_reflns_limit_h_max 19
_diffrn_reflns_limit_h_min 0
_diffrn_reflns_limit_k_max 18
_diffrn_reflns_limit_k_min 0
_diffrn_reflns_limit_l_max 21
_diffrn_reflns_limit_l_min -21
_diffrn_reflns_number 8768
_diffrn_reflns_theta_full 27.50
_diffrn_reflns_theta_max 27.50
_diffrn_standards_decay_% 0.01
_diffrn_standards_interval_count 150
_diffrn_standards_number 3
_exptl_absorpt_coefficient_mu 0.078
_exptl_absorpt_correction_type none
_exptl_crystal_colour colorless
_exptl_crystal_density_diffrn 1.270
_exptl_crystal_density_method 'not measured'
_exptl_crystal_description prismatic
_exptl_crystal_size_max 0.300
_exptl_crystal_size_mid 0.200
_exptl_crystal_size_min 0.200
_refine_diff_density_max 0.23
_refine_diff_density_min -0.33
_refine_ls_extinction_method none
_refine_ls_goodness_of_fit_ref 1.091
_refine_ls_number_parameters 565
_refine_ls_number_reflns 5390
_refine_ls_R_factor_gt 0.0531
_refine_ls_shift/su_max 0.0192
_refine_ls_structure_factor_coef F
_refine_ls_weighting_details 'w = 1/[\s^2^(Fo) + 0.00422|Fo|^2^]'
_refine_ls_weighting_scheme calc
_refine_ls_wR_factor_ref 0.0805
_reflns_number_gt 5390
_reflns_number_total 8117
_reflns_threshold_expression F^2^>3.0\s(F^2^)
_cod_data_source_file b201915a.txt
_cod_data_source_block DA_PC_p-MePM_m-Xylene
_cod_original_cell_volume 3534.9(6)
_cod_original_formula_sum 'C48 H37 N O3 '
_cod_database_code 7204379

loop_
_symmetry_equiv_pos_as_xyz
x,y,z
1/2-x,1/2+y,1/2-z
-x,-y,-z
1/2+x,1/2-y,1/2+z

loop_
_atom_site_label
_atom_site_type_symbol
_atom_site_fract_x
_atom_site_fract_y
_atom_site_fract_z
_atom_site_U_iso_or_equiv
_atom_site_adp_type
_atom_site_occupancy
_atom_site_calc_flag
_atom_site_refinement_flags
_atom_site_disorder_assembly
_atom_site_disorder_group
O(8) O 0.5893(1) -0.06796(9) 0.88974(9) 0.0527(4) Uani 1.00 d . . .
O(34) O 0.70395(9) 0.2999(1) 0.9056(1) 0.0607(5) Uani 1.00 d . . .
O(36) O 0.40031(9) 0.2622(1) 0.9219(1) 0.0645(5) Uani 1.00 d . . .
N(37) N 0.54854(10) 0.3026(1) 0.90718(9) 0.0412(4) Uani 1.00 d . . .
C(1) C 0.6511(1) 0.0913(1) 0.8649(1) 0.0393(4) Uani 1.00 d . . .
C(2) C 0.6217(1) 0.1577(1) 0.9330(1) 0.0412(5) Uani 1.00 d . . .
C(3) C 0.5184(1) 0.1444(1) 0.9343(1) 0.0403(5) Uani 1.00 d . . .
C(4) C 0.4921(1) 0.0730(1) 0.8650(1) 0.0376(4) Uani 1.00 d . . .
C(5) C 0.5146(1) 0.1199(1) 0.7863(1) 0.0362(4) Uani 1.00 d . . .
C(6) C 0.6066(1) 0.1308(1) 0.78672(10) 0.0364(4) Uani 1.00 d . . .
C(7) C 0.5797(1) 0.0136(1) 0.8756(1) 0.0395(5) Uani 1.00 d . . .
C(9) C 0.4550(1) 0.1507(1) 0.7200(1) 0.0402(4) Uani 1.00 d . . .
C(10) C 0.3600(1) 0.1464(1) 0.7194(1) 0.0521(6) Uani 1.00 d . . .
C(11) C 0.3063(2) 0.1693(2) 0.6522(2) 0.0653(7) Uani 1.00 d . . .
C(12) C 0.3459(2) 0.1975(2) 0.5829(2) 0.0681(7) Uani 1.00 d . . .
C(13) C 0.4375(2) 0.2067(2) 0.5828(1) 0.0584(6) Uani 1.00 d . . .
C(14) C 0.4951(1) 0.1855(1) 0.6516(1) 0.0436(5) Uani 1.00 d . . .
C(15) C 0.6486(1) 0.1765(1) 0.7224(1) 0.0408(5) Uani 1.00 d . . .
C(16) C 0.7411(1) 0.2000(2) 0.7259(1) 0.0538(6) Uani 1.00 d . . .
C(17) C 0.7778(2) 0.2427(2) 0.6623(2) 0.0663(7) Uani 1.00 d . . .
C(18) C 0.7240(2) 0.2602(2) 0.5925(2) 0.0722(8) Uani 1.00 d . . .
C(19) C 0.6337(2) 0.2402(2) 0.5881(1) 0.0619(7) Uani 1.00 d . . .
C(20) C 0.5924(1) 0.1998(1) 0.6532(1) 0.0435(5) Uani 1.00 d . . .
C(21) C 0.7480(1) 0.0579(1) 0.8673(1) 0.0459(5) Uani 1.00 d . . .
C(22) C 0.8154(1) 0.0918(2) 0.9212(1) 0.0543(6) Uani 1.00 d . . .
C(23) C 0.9034(2) 0.0576(2) 0.9206(2) 0.0690(8) Uani 1.00 d . . .
C(24) C 0.9250(2) -0.0090(2) 0.8657(2) 0.0752(8) Uani 1.00 d . . .
C(25) C 0.8586(2) -0.0428(2) 0.8118(2) 0.0723(8) Uani 1.00 d . . .
C(26) C 0.7705(2) -0.0106(2) 0.8126(1) 0.0575(6) Uani 1.00 d . . .
C(27) C 0.4041(1) 0.0207(1) 0.8678(1) 0.0415(5) Uani 1.00 d . . .
C(28) C 0.3356(1) 0.0508(2) 0.9147(1) 0.0493(5) Uani 1.00 d . . .
C(29) C 0.2523(2) 0.0057(2) 0.9099(2) 0.0608(7) Uani 1.00 d . . .
C(30) C 0.2370(2) -0.0700(2) 0.8597(2) 0.0633(7) Uani 1.00 d . . .
C(31) C 0.3053(2) -0.1019(2) 0.8149(2) 0.0627(7) Uani 1.00 d . . .
C(32) C 0.3884(1) -0.0568(1) 0.8185(1) 0.0514(6) Uani 1.00 d . . .
C(33) C 0.6340(1) 0.2599(1) 0.9141(1) 0.0432(5) Uani 1.00 d . . .
C(35) C 0.4789(1) 0.2405(1) 0.9208(1) 0.0433(5) Uani 1.00 d . . .
C(38) C 0.5339(1) 0.4004(1) 0.8921(1) 0.0421(5) Uani 1.00 d . . .
C(39) C 0.5863(1) 0.4667(1) 0.9337(1) 0.0496(5) Uani 1.00 d . . .
C(40) C 0.5668(1) 0.5606(2) 0.9222(1) 0.0550(6) Uani 1.00 d . . .
C(41) C 0.4953(1) 0.5903(1) 0.8705(1) 0.0525(6) Uani 1.00 d . . .
C(42) C 0.4458(2) 0.5225(2) 0.8275(1) 0.0565(6) Uani 1.00 d . . .
C(43) C 0.4643(1) 0.4285(2) 0.8373(1) 0.0522(6) Uani 1.00 d . . .
C(44) C 0.4708(2) 0.6923(2) 0.8641(2) 0.0713(8) Uani 1.00 d . . .
C(45) C 0.4778(2) 0.1187(3) 0.3792(2) 0.091(1) Uani 1.00 d . . .
C(46) C 0.5602(2) 0.0769(2) 0.3999(2) 0.0769(9) Uani 1.00 d . . .
C(47) C 0.6420(2) 0.1242(2) 0.3983(2) 0.0788(9) Uani 1.00 d . . .
C(48) C 0.6421(3) 0.2168(3) 0.3768(2) 0.101(1) Uani 1.00 d . . .
C(49) C 0.5615(5) 0.2603(3) 0.3572(2) 0.131(2) Uani 1.00 d . . .
C(50) C 0.4804(4) 0.2134(4) 0.3564(2) 0.124(2) Uani 1.00 d . . .
C(51) C 0.3918(3) 0.0653(4) 0.3821(3) 0.147(2) Uani 1.00 d . . .
C(52) C 0.7287(2) 0.0749(3) 0.4225(3) 0.114(1) Uani 1.00 d . . .
H(1) H 0.651(2) 0.139(2) 0.985(2) 0.064(6) Uiso 1.00 calc . . .
H(2) H 0.502(1) 0.118(1) 0.985(1) 0.042(5) Uiso 1.00 calc . . .
H(3) H 0.333(1) 0.128(2) 0.767(1) 0.052(6) Uiso 1.00 calc . . .
H(4) H 0.240(2) 0.168(2) 0.655(2) 0.074(7) Uiso 1.00 calc . . .
H(5) H 0.312(2) 0.213(2) 0.540(2) 0.083(8) Uiso 1.00 calc . . .
H(6) H 0.465(1) 0.231(2) 0.534(1) 0.057(6) Uiso 1.00 calc . . .
H(7) H 0.778(2) 0.190(2) 0.776(2) 0.071(7) Uiso 1.00 calc . . .
H(8) H 0.841(2) 0.261(2) 0.669(2) 0.096(9) Uiso 1.00 calc . . .
H(9) H 0.747(2) 0.294(2) 0.545(2) 0.097(9) Uiso 1.00 calc . . .
H(10) H 0.598(2) 0.255(2) 0.540(2) 0.075(7) Uiso 1.00 calc . . .
H(11) H 0.801(2) 0.139(2) 0.959(1) 0.059(6) Uiso 1.00 calc . . .
H(12) H 0.950(2) 0.079(2) 0.960(2) 0.094(9) Uiso 1.00 calc . . .
H(13) H 0.989(2) -0.030(2) 0.856(2) 0.077(8) Uiso 1.00 calc . . .
H(14) H 0.870(2) -0.095(2) 0.779(2) 0.082(8) Uiso 1.00 calc . . .
H(15) H 0.726(2) -0.033(2) 0.775(2) 0.070(7) Uiso 1.00 calc . . .
H(16) H 0.350(2) 0.105(2) 0.952(2) 0.076(7) Uiso 1.00 calc . . .
H(17) H 0.204(2) 0.023(2) 0.942(2) 0.071(7) Uiso 1.00 calc . . .
H(18) H 0.182(2) -0.103(2) 0.853(2) 0.078(8) Uiso 1.00 calc . . .
H(19) H 0.295(2) -0.158(2) 0.775(2) 0.063(6) Uiso 1.00 calc . . .
H(20) H 0.437(2) -0.079(2) 0.783(2) 0.065(7) Uiso 1.00 calc . . .
H(21) H 0.637(2) 0.445(2) 0.974(2) 0.072(7) Uiso 1.00 calc . . .
H(22) H 0.601(2) 0.608(2) 0.952(1) 0.059(6) Uiso 1.00 calc . . .
H(23) H 0.397(2) 0.537(2) 0.789(2) 0.091(8) Uiso 1.00 calc . . .
H(24) H 0.432(1) 0.381(2) 0.808(1) 0.054(6) Uiso 1.00 calc . . .
H(25) H 0.5208 0.7296 0.8487 0.0858 Uiso 1.00 calc . . .
H(26) H 0.4205 0.7032 0.8264 0.0858 Uiso 1.00 calc . . .
H(27) H 0.4544 0.7163 0.9155 0.0858 Uiso 1.00 calc . . .
H(28) H 0.5623 0.0099 0.4164 0.0931 Uiso 1.00 calc . . .
H(29) H 0.6974 0.2528 0.3755 0.1220 Uiso 1.00 calc . . .
H(30) H 0.5560 0.3266 0.3390 0.1646 Uiso 1.00 calc . . .
H(31) H 0.4173 0.2427 0.3419 0.1502 Uiso 1.00 calc . . .
H(32) H 0.3377 0.0984 0.3696 0.1536 Uiso 1.00 calc . . .
H(33) H 0.3909 0.0091 0.3490 0.1536 Uiso 1.00 calc . . .
H(34) H 0.3852 0.0389 0.4377 0.1536 Uiso 1.00 calc . . .
H(35) H 0.7301 0.0526 0.4784 0.1275 Uiso 1.00 calc . . .
H(36) H 0.7391 0.0216 0.3906 0.1275 Uiso 1.00 calc . . .
H(37) H 0.7815 0.1153 0.4211 0.1275 Uiso 1.00 calc . . .

loop_
_atom_site_aniso_label
_atom_site_aniso_U_11
_atom_site_aniso_U_22
_atom_site_aniso_U_33
_atom_site_aniso_U_12
_atom_site_aniso_U_13
_atom_site_aniso_U_23
O(8) 0.0544(8) 0.0415(7) 0.0627(9) 0.0043(6) 0.0064(6) 0.0067(6)
O(34) 0.0356(7) 0.0561(9) 0.090(1) -0.0064(6) -0.0005(7) -0.0052(8)
O(36) 0.0400(8) 0.0490(8) 0.107(1) 0.0010(6) 0.0198(8) -0.0048(8)
N(37) 0.0360(7) 0.0426(8) 0.0451(8) -0.0017(6) 0.0037(6) -0.0036(6)
C(1) 0.0390(9) 0.0414(9) 0.0376(9) 0.0028(7) 0.0023(7) 0.0007(7)
C(2) 0.0392(9) 0.0489(10) 0.0351(8) 0.0017(7) -0.0015(7) -0.0009(7)
C(3) 0.0427(9) 0.0434(9) 0.0356(9) -0.0012(7) 0.0083(7) -0.0014(7)
C(4) 0.0400(9) 0.0364(8) 0.0370(9) 0.0004(7) 0.0081(7) 0.0002(7)
C(5) 0.0377(8) 0.0365(8) 0.0346(8) -0.0009(6) 0.0046(6) 0.0002(6)
C(6) 0.0361(8) 0.0389(9) 0.0344(8) 0.0001(7) 0.0034(6) -0.0014(7)
C(7) 0.0427(9) 0.0430(10) 0.0330(8) 0.0013(7) 0.0049(7) 0.0000(7)
C(9) 0.0413(9) 0.0367(8) 0.0419(9) 0.0005(7) -0.0010(7) -0.0011(7)
C(10) 0.043(1) 0.050(1) 0.063(1) 0.0009(8) -0.0018(9) 0.0083(9)
C(11) 0.046(1) 0.062(1) 0.085(2) 0.0028(10) -0.016(1) 0.013(1)
C(12) 0.068(1) 0.066(1) 0.067(2) 0.003(1) -0.025(1) 0.013(1)
C(13) 0.073(1) 0.056(1) 0.045(1) 0.001(1) -0.005(1) 0.0086(9)
C(14) 0.053(1) 0.0387(9) 0.0389(9) 0.0019(8) 0.0001(8) -0.0022(7)
C(15) 0.0431(9) 0.0402(9) 0.0401(9) 0.0009(7) 0.0097(7) -0.0002(7)
C(16) 0.043(1) 0.058(1) 0.061(1) -0.0041(9) 0.0115(9) 0.0076(10)
C(17) 0.053(1) 0.070(1) 0.079(2) -0.004(1) 0.026(1) 0.011(1)
C(18) 0.078(2) 0.080(2) 0.062(1) -0.004(1) 0.032(1) 0.018(1)
C(19) 0.073(2) 0.071(1) 0.043(1) 0.000(1) 0.015(1) 0.011(1)
C(20) 0.053(1) 0.0405(9) 0.0377(9) 0.0012(8) 0.0096(8) 0.0002(7)
C(21) 0.0403(9) 0.050(1) 0.047(1) 0.0053(8) 0.0054(8) 0.0091(8)
C(22) 0.041(1) 0.063(1) 0.058(1) 0.0010(9) -0.0001(9) 0.004(1)
C(23) 0.040(1) 0.087(2) 0.079(2) 0.002(1) -0.002(1) 0.015(1)
C(24) 0.044(1) 0.082(2) 0.101(2) 0.017(1) 0.013(1) 0.016(2)
C(25) 0.058(1) 0.072(2) 0.088(2) 0.017(1) 0.021(1) 0.001(1)
C(26) 0.050(1) 0.061(1) 0.062(1) 0.009(1) 0.0090(10) -0.003(1)
C(27) 0.0399(9) 0.0413(9) 0.0436(9) -0.0021(7) 0.0062(7) 0.0059(7)
C(28) 0.045(1) 0.051(1) 0.054(1) -0.0030(8) 0.0145(8) 0.0026(9)
C(29) 0.047(1) 0.063(1) 0.074(1) -0.0030(10) 0.019(1) 0.013(1)
C(30) 0.045(1) 0.067(1) 0.077(2) -0.015(1) 0.006(1) 0.011(1)
C(31) 0.061(1) 0.052(1) 0.074(2) -0.016(1) 0.002(1) -0.003(1)
C(32) 0.049(1) 0.049(1) 0.057(1) -0.0051(9) 0.0066(9) -0.0020(9)
C(33) 0.0377(9) 0.0482(10) 0.0429(10) -0.0023(8) -0.0018(7) -0.0056(8)
C(35) 0.0395(9) 0.0432(9) 0.0479(10) -0.0019(7) 0.0090(7) -0.0065(8)
C(38) 0.0400(9) 0.0424(9) 0.0441(10) -0.0014(7) 0.0052(7) -0.0021(7)
C(39) 0.045(1) 0.048(1) 0.055(1) -0.0030(8) -0.0015(9) -0.0029(9)
C(40) 0.051(1) 0.047(1) 0.066(1) -0.0076(9) 0.0026(10) -0.0055(10)
C(41) 0.051(1) 0.048(1) 0.060(1) -0.0004(9) 0.0139(9) 0.0070(9)
C(42) 0.049(1) 0.059(1) 0.061(1) 0.0026(9) -0.0006(10) 0.007(1)
C(43) 0.049(1) 0.053(1) 0.054(1) -0.0036(9) -0.0043(9) -0.0008(9)
C(44) 0.071(2) 0.052(1) 0.091(2) 0.004(1) 0.008(1) 0.009(1)
C(45) 0.085(2) 0.117(3) 0.067(2) 0.042(2) -0.021(1) -0.043(2)
C(46) 0.071(2) 0.079(2) 0.078(2) 0.021(1) -0.018(1) -0.028(1)
C(47) 0.085(2) 0.079(2) 0.072(2) 0.004(1) 0.005(1) -0.019(1)
C(48) 0.156(3) 0.082(2) 0.069(2) 0.009(2) 0.032(2) -0.006(2)
C(49) 0.224(6) 0.109(3) 0.060(2) 0.049(4) 0.009(3) 0.009(2)
C(50) 0.160(4) 0.140(4) 0.066(2) 0.091(3) -0.027(2) -0.024(2)
C(51) 0.074(2) 0.187(4) 0.173(4) 0.043(3) -0.038(2) -0.103(4)
C(52) 0.066(2) 0.100(2) 0.176(4) -0.004(2) -0.001(2) -0.025(2)

loop_
_atom_type_symbol
_atom_type_description
_atom_type_scat_dispersion_real
_atom_type_scat_dispersion_imag
_atom_type_scat_source
C C 0.003 0.002
;International Tables for Crystallography
(1992, Vol. C, Tables 4.2.6.8 and 6.1.1.1)
;
H H 0.000 0.000
;International Tables for Crystallography
(1992, Vol. C, Table 6.1.1.2)
;
O O 0.011 0.006
;International Tables for Crystallography
(1992, Vol. C, Tables 4.2.6.8 and 6.1.1.1)
;
N N 0.006 0.003
;International Tables for Crystallography
(1992, Vol. C, Tables 4.2.6.8 and 6.1.1.1)
;

loop_
_geom_angle_atom_site_label_1
_geom_angle_atom_site_label_2
_geom_angle_atom_site_label_3
_geom_angle
_geom_angle_site_symmetry_1
_geom_angle_site_symmetry_2
_geom_angle_site_symmetry_3
_geom_angle_publ_flag
C(33) N(37) C(35) 112.5(2) . . . yes
C(33) N(37) C(38) 124.3(1) . . . yes
C(35) N(37) C(38) 123.1(1) . . . yes
C(2) C(1) C(6) 105.8(1) . . . yes
C(2) C(1) C(7) 97.1(1) . . . yes
C(2) C(1) C(21) 119.0(2) . . . yes
C(6) C(1) C(7) 96.2(1) . . . yes
C(6) C(1) C(21) 119.3(1) . . . yes
C(7) C(1) C(21) 115.1(1) . . . yes
C(1) C(2) C(3) 105.2(1) . . . yes
C(1) C(2) C(33) 113.0(1) . . . yes
C(3) C(2) C(33) 104.9(1) . . . yes
C(2) C(3) C(4) 105.3(1) . . . yes
C(2) C(3) C(35) 105.1(1) . . . yes
C(4) C(3) C(35) 114.1(1) . . . yes
C(3) C(4) C(5) 106.9(1) . . . yes
C(3) C(4) C(7) 96.3(1) . . . yes
C(3) C(4) C(27) 118.0(1) . . . yes
C(5) C(4) C(7) 96.1(1) . . . yes
C(5) C(4) C(27) 118.9(1) . . . yes
C(7) C(4) C(27) 116.3(1) . . . yes
C(4) C(5) C(6) 108.8(1) . . . yes
C(4) C(5) C(9) 129.6(2) . . . yes
C(6) C(5) C(9) 121.6(2) . . . yes
C(1) C(6) C(5) 109.2(1) . . . yes
C(1) C(6) C(15) 128.7(2) . . . yes
C(5) C(6) C(15) 122.0(2) . . . yes
O(8) C(7) C(1) 130.4(2) . . . yes
O(8) C(7) C(4) 130.0(2) . . . yes
C(1) C(7) C(4) 99.6(1) . . . yes
C(5) C(9) C(10) 123.4(2) . . . yes
C(5) C(9) C(14) 117.6(2) . . . yes
C(10) C(9) C(14) 119.0(2) . . . yes
C(9) C(10) C(11) 121.1(2) . . . yes
C(10) C(11) C(12) 119.9(2) . . . yes
C(11) C(12) C(13) 120.4(2) . . . yes
C(12) C(13) C(14) 121.4(2) . . . yes
C(9) C(14) C(13) 118.1(2) . . . yes
C(9) C(14) C(20) 120.4(2) . . . yes
C(13) C(14) C(20) 121.6(2) . . . yes
C(6) C(15) C(16) 123.2(2) . . . yes
C(6) C(15) C(20) 117.4(2) . . . yes
C(16) C(15) C(20) 119.4(2) . . . yes
C(15) C(16) C(17) 120.7(2) . . . yes
C(16) C(17) C(18) 119.9(2) . . . yes
C(17) C(18) C(19) 120.6(2) . . . yes
C(18) C(19) C(20) 121.4(2) . . . yes
C(14) C(20) C(15) 120.4(2) . . . yes
C(14) C(20) C(19) 121.8(2) . . . yes
C(15) C(20) C(19) 117.8(2) . . . yes
C(1) C(21) C(22) 123.1(2) . . . yes
C(1) C(21) C(26) 118.3(2) . . . yes
C(22) C(21) C(26) 118.6(2) . . . yes
C(21) C(22) C(23) 120.3(2) . . . yes
C(22) C(23) C(24) 120.6(2) . . . yes
C(23) C(24) C(25) 119.4(2) . . . yes
C(24) C(25) C(26) 120.5(3) . . . yes
C(21) C(26) C(25) 120.5(2) . . . yes
C(4) C(27) C(28) 122.0(2) . . . yes
C(4) C(27) C(32) 119.1(2) . . . yes
C(28) C(27) C(32) 118.8(2) . . . yes
C(27) C(28) C(29) 120.2(2) . . . yes
C(28) C(29) C(30) 120.4(2) . . . yes
C(29) C(30) C(31) 119.8(2) . . . yes
C(30) C(31) C(32) 120.3(2) . . . yes
C(27) C(32) C(31) 120.5(2) . . . yes
O(34) C(33) N(37) 124.3(2) . . . yes
O(34) C(33) C(2) 127.2(2) . . . yes
N(37) C(33) C(2) 108.6(1) . . . yes
O(36) C(35) N(37) 124.4(2) . . . yes
O(36) C(35) C(3) 126.8(2) . . . yes
N(37) C(35) C(3) 108.8(1) . . . yes
N(37) C(38) C(39) 120.5(2) . . . yes
N(37) C(38) C(43) 119.5(2) . . . yes
C(39) C(38) C(43) 119.9(2) . . . yes
C(38) C(39) C(40) 119.4(2) . . . yes
C(39) C(40) C(41) 121.7(2) . . . yes
C(40) C(41) C(42) 117.6(2) . . . yes
C(40) C(41) C(44) 120.7(2) . . . yes
C(42) C(41) C(44) 121.7(2) . . . yes
C(41) C(42) C(43) 121.8(2) . . . yes
C(38) C(43) C(42) 119.4(2) . . . yes
C(46) C(45) C(50) 116.4(4) . . . yes
C(46) C(45) C(51) 120.8(4) . . . yes
C(50) C(45) C(51) 122.9(4) . . . yes
C(45) C(46) C(47) 122.6(3) . . . yes
C(46) C(47) C(48) 119.5(3) . . . yes
C(46) C(47) C(52) 119.9(3) . . . yes
C(48) C(47) C(52) 120.6(3) . . . yes
C(47) C(48) C(49) 119.1(4) . . . yes
C(48) C(49) C(50) 121.9(4) . . . yes
C(45) C(50) C(49) 120.5(4) . . . yes

loop_
_geom_bond_atom_site_label_1
_geom_bond_atom_site_label_2
_geom_bond_distance
_geom_bond_site_symmetry_1
_geom_bond_site_symmetry_2
_geom_bond_publ_flag
O(8) C(7) 1.197(2) . . yes
O(34) C(33) 1.200(2) . . yes
O(36) C(35) 1.205(2) . . yes
N(37) C(33) 1.403(2) . . yes
N(37) C(35) 1.393(2) . . yes
N(37) C(38) 1.435(2) . . yes
C(1) C(2) 1.569(3) . . yes
C(1) C(6) 1.531(2) . . yes
C(1) C(7) 1.553(3) . . yes
C(1) C(21) 1.510(2) . . yes
C(2) C(3) 1.542(3) . . yes
C(2) C(33) 1.508(3) . . yes
C(3) C(4) 1.573(2) . . yes
C(3) C(35) 1.505(3) . . yes
C(4) C(5) 1.536(2) . . yes
C(4) C(7) 1.549(2) . . yes
C(4) C(27) 1.506(2) . . yes
C(5) C(6) 1.370(2) . . yes
C(5) C(9) 1.438(2) . . yes
C(6) C(15) 1.438(2) . . yes
C(9) C(10) 1.407(3) . . yes
C(9) C(14) 1.416(3) . . yes
C(10) C(11) 1.371(3) . . yes
C(11) C(12) 1.396(4) . . yes
C(12) C(13) 1.361(4) . . yes
C(13) C(14) 1.417(3) . . yes
C(14) C(20) 1.454(3) . . yes
C(15) C(16) 1.408(3) . . yes
C(15) C(20) 1.416(3) . . yes
C(16) C(17) 1.372(3) . . yes
C(17) C(18) 1.390(4) . . yes
C(18) C(19) 1.364(4) . . yes
C(19) C(20) 1.411(3) . . yes
C(21) C(22) 1.384(3) . . yes
C(21) C(26) 1.397(3) . . yes
C(22) C(23) 1.391(3) . . yes
C(23) C(24) 1.378(4) . . yes
C(24) C(25) 1.375(4) . . yes
C(25) C(26) 1.384(3) . . yes
C(27) C(28) 1.394(3) . . yes
C(27) C(32) 1.391(3) . . yes
C(28) C(29) 1.389(3) . . yes
C(29) C(30) 1.378(4) . . yes
C(30) C(31) 1.378(4) . . yes
C(31) C(32) 1.387(3) . . yes
C(38) C(39) 1.381(3) . . yes
C(38) C(43) 1.390(3) . . yes
C(39) C(40) 1.385(3) . . yes
C(40) C(41) 1.386(3) . . yes
C(41) C(42) 1.385(3) . . yes
C(41) C(44) 1.505(3) . . yes
C(42) C(43) 1.380(3) . . yes
C(45) C(46) 1.381(4) . . yes
C(45) C(50) 1.408(7) . . yes
C(45) C(51) 1.488(6) . . yes
C(46) C(47) 1.389(4) . . yes
C(47) C(48) 1.372(5) . . yes
C(47) C(52) 1.495(4) . . yes
C(48) C(49) 1.364(6) . . yes
C(49) C(50) 1.375(7) . . yes

loop_
_geom_contact_atom_site_label_1
_geom_contact_atom_site_label_2
_geom_contact_distance
_geom_contact_site_symmetry_1
_geom_contact_site_symmetry_2
_geom_contact_publ_flag
O(8) C(28) 3.391(3) . 3_657 ?
O(8) C(17) 3.494(3) . 2_646 ?
O(34) C(51) 3.429(4) . 4_555 ?
O(34) C(12) 3.513(3) . 4_555 ?
O(36) C(52) 3.447(4) . 4_455 ?
C(18) C(25) 3.504(4) . 2_656 ?
C(19) C(25) 3.525(4) . 2_656 ?
C(19) C(48) 3.563(4) . . ?
C(19) C(47) 3.595(4) . . ?
C(22) C(29) 3.368(3) . 3_657 ?
C(38) C(40) 3.584(3) . 3_667 ?
C(39) C(40) 3.446(3) . 3_667 ?

loop_
_geom_torsion_atom_site_label_1
_geom_torsion_atom_site_label_2
_geom_torsion_atom_site_label_3
_geom_torsion_atom_site_label_4
_geom_torsion
_geom_torsion_site_symmetry_1
_geom_torsion_site_symmetry_2
_geom_torsion_site_symmetry_3
_geom_torsion_site_symmetry_4
_geom_torsion_publ_flag
O(8) C(7) C(1) C(2) -122.1(2) . . . . yes
O(8) C(7) C(1) C(6) 131.1(2) . . . . yes
O(8) C(7) C(1) C(21) 4.6(3) . . . . yes
O(8) C(7) C(4) C(3) 121.4(2) . . . . yes
O(8) C(7) C(4) C(5) -130.8(2) . . . . yes
O(8) C(7) C(4) C(27) -4.2(3) . . . . yes
O(34) C(33) N(37) C(35) -179.3(2) . . . . yes
O(34) C(33) N(37) C(38) -2.5(3) . . . . yes
O(34) C(33) C(2) C(1) -64.2(2) . . . . yes
O(34) C(33) C(2) C(3) -178.2(2) . . . . yes
O(34) C(33) C(2) H(1) 62(1) . . . . no
O(36) C(35) N(37) C(33) 176.2(2) . . . . yes
O(36) C(35) N(37) C(38) -0.6(3) . . . . yes
O(36) C(35) C(3) C(2) -175.5(2) . . . . yes
O(36) C(35) C(3) C(4) 69.6(3) . . . . yes
O(36) C(35) C(3) H(2) -54(1) . . . . no
N(37) C(33) C(2) C(1) 115.4(2) . . . . yes
N(37) C(33) C(2) C(3) 1.4(2) . . . . yes
N(37) C(33) C(2) H(1) -117(1) . . . . no
N(37) C(35) C(3) C(2) 3.8(2) . . . . yes
N(37) C(35) C(3) C(4) -111.0(2) . . . . yes
N(37) C(35) C(3) H(2) 124(1) . . . . no
N(37) C(38) C(39) C(40) -175.6(2) . . . . yes
N(37) C(38) C(39) H(21) 2(1) . . . . no
N(37) C(38) C(43) C(42) 175.0(2) . . . . yes
N(37) C(38) C(43) H(24) -5(1) . . . . no
C(1) C(2) C(3) C(4) -1.7(2) . . . . yes
C(1) C(2) C(3) C(35) -122.5(1) . . . . yes
C(1) C(2) C(3) H(2) 116(1) . . . . no
C(1) C(6) C(5) C(4) 0.6(2) . . . . yes
C(1) C(6) C(5) C(9) 180.0 . . . . yes
C(1) C(6) C(15) C(16) -6.3(3) . . . . yes
C(1) C(6) C(15) C(20) 174.9(2) . . . . yes
C(1) C(7) C(4) C(3) -57.0(1) . . . . yes
C(1) C(7) C(4) C(5) 50.8(1) . . . . yes
C(1) C(7) C(4) C(27) 177.4(1) . . . . yes
C(1) C(21) C(22) C(23) 179.5(2) . . . . yes
C(1) C(21) C(22) H(11) 0(1) . . . . no
C(1) C(21) C(26) C(25) 179.3(2) . . . . yes
C(1) C(21) C(26) H(15) 1(1) . . . . no
C(2) C(1) C(6) C(5) -67.8(2) . . . . yes
C(2) C(1) C(6) C(15) 109.9(2) . . . . yes
C(2) C(1) C(7) C(4) 56.3(1) . . . . yes
C(2) C(1) C(21) C(22) -8.1(3) . . . . yes
C(2) C(1) C(21) C(26) 171.7(2) . . . . yes
C(2) C(3) C(4) C(5) -63.0(2) . . . . yes
C(2) C(3) C(4) C(7) 35.3(2) . . . . yes
C(2) C(3) C(4) C(27) 159.7(2) . . . . yes
C(2) C(33) N(37) C(35) 1.0(2) . . . . yes
C(2) C(33) N(37) C(38) 177.8(2) . . . . yes
C(3) C(2) C(1) C(6) 65.8(2) . . . . yes
C(3) C(2) C(1) C(7) -32.7(2) . . . . yes
C(3) C(2) C(1) C(21) -156.5(2) . . . . yes
C(3) C(4) C(5) C(6) 66.2(2) . . . . yes
C(3) C(4) C(5) C(9) -113.2(2) . . . . yes
C(3) C(4) C(27) C(28) 18.1(3) . . . . yes
C(3) C(4) C(27) C(32) -165.9(2) . . . . yes
C(3) C(35) N(37) C(33) -3.1(2) . . . . yes
C(3) C(35) N(37) C(38) -180.0(2) . . . . yes
C(4) C(3) C(2) C(33) 117.7(2) . . . . yes
C(4) C(3) C(2) H(1) -120(1) . . . . no
C(4) C(5) C(6) C(15) -177.3(2) . . . . yes
C(4) C(5) C(9) C(10) 3.6(3) . . . . yes
C(4) C(5) C(9) C(14) -175.1(2) . . . . yes
C(4) C(7) C(1) C(6) -50.5(1) . . . . yes
C(4) C(7) C(1) C(21) -177.0(1) . . . . yes
C(4) C(27) C(28) C(29) 174.0(2) . . . . yes
C(4) C(27) C(28) H(16) -7(1) . . . . no
C(4) C(27) C(32) C(31) -174.8(2) . . . . yes
C(4) C(27) C(32) H(20) 2(1) . . . . no
C(5) C(4) C(3) C(35) 51.7(2) . . . . yes
C(5) C(4) C(3) H(2) 176(1) . . . . no
C(5) C(4) C(27) C(28) -114.1(2) . . . . yes
C(5) C(4) C(27) C(32) 62.0(2) . . . . yes
C(5) C(6) C(1) C(7) 31.4(2) . . . . yes
C(5) C(6) C(1) C(21) 154.8(2) . . . . yes
C(5) C(6) C(15) C(16) 171.1(2) . . . . yes
C(5) C(6) C(15) C(20) -7.7(3) . . . . yes
C(5) C(9) C(10) C(11) -174.4(2) . . . . yes
C(5) C(9) C(10) H(3) 6(1) . . . . no
C(5) C(9) C(14) C(13) 173.4(2) . . . . yes
C(5) C(9) C(14) C(20) -7.5(3) . . . . yes
C(6) C(1) C(2) C(33) -48.0(2) . . . . yes
C(6) C(1) C(2) H(1) -176(1) . . . . no
C(6) C(1) C(21) C(22) 123.9(2) . . . . yes
C(6) C(1) C(21) C(26) -56.3(2) . . . . yes
C(6) C(5) C(4) C(7) -32.4(2) . . . . yes
C(6) C(5) C(4) C(27) -157.0(2) . . . . yes
C(6) C(5) C(9) C(10) -175.7(2) . . . . yes
C(6) C(5) C(9) C(14) 5.5(3) . . . . yes
C(6) C(15) C(16) C(17) 179.3(2) . . . . yes
C(6) C(15) C(16) H(7) -5(1) . . . . no
C(6) C(15) C(20) C(14) 5.5(3) . . . . yes
C(6) C(15) C(20) C(19) -176.8(2) . . . . yes
C(7) C(1) C(2) C(33) -146.5(1) . . . . yes
C(7) C(1) C(2) H(1) 85(1) . . . . no
C(7) C(1) C(6) C(15) -150.9(2) . . . . yes
C(7) C(1) C(21) C(22) -122.6(2) . . . . yes
C(7) C(1) C(21) C(26) 57.2(2) . . . . yes
C(7) C(4) C(3) C(35) 150.1(1) . . . . yes
C(7) C(4) C(3) H(2) -84(1) . . . . no
C(7) C(4) C(5) C(9) 148.3(2) . . . . yes
C(7) C(4) C(27) C(28) 131.8(2) . . . . yes
C(7) C(4) C(27) C(32) -52.1(2) . . . . yes
C(9) C(5) C(4) C(27) 23.6(3) . . . . yes
C(9) C(5) C(6) C(15) 2.1(3) . . . . yes
C(9) C(10) C(11) C(12) 0.0(4) . . . . yes
C(9) C(10) C(11) H(4) -177(1) . . . . no
C(9) C(14) C(13) C(12) 2.4(3) . . . . yes
C(9) C(14) C(13) H(6) -179(1) . . . . no
C(9) C(14) C(20) C(15) 2.0(3) . . . . yes
C(9) C(14) C(20) C(19) -175.6(2) . . . . yes
C(10) C(9) C(14) C(13) -5.5(3) . . . . yes
C(10) C(9) C(14) C(20) 173.7(2) . . . . yes
C(10) C(11) C(12) C(13) -3.1(4) . . . . yes
C(10) C(11) C(12) H(5) -179(2) . . . . no
C(11) C(10) C(9) C(14) 4.4(3) . . . . yes
C(11) C(12) C(13) C(14) 1.9(4) . . . . yes
C(11) C(12) C(13) H(6) -175(1) . . . . no
C(12) C(11) C(10) H(3) 178(1) . . . . no
C(12) C(13) C(14) C(20) -176.7(2) . . . . yes
C(13) C(12) C(11) H(4) 174(1) . . . . no
C(13) C(14) C(20) C(15) -178.9(2) . . . . yes
C(13) C(14) C(20) C(19) 3.5(3) . . . . yes
C(14) C(9) C(10) H(3) -174(1) . . . . no
C(14) C(13) C(12) H(5) 178(2) . . . . no
C(14) C(20) C(15) C(16) -173.3(2) . . . . yes
C(14) C(20) C(19) C(18) 174.8(2) . . . . yes
C(14) C(20) C(19) H(10) -4(1) . . . . no
C(15) C(6) C(1) C(21) -27.5(3) . . . . yes
C(15) C(16) C(17) C(18) -2.1(4) . . . . yes
C(15) C(16) C(17) H(8) 176(2) . . . . no
C(15) C(20) C(19) C(18) -2.9(3) . . . . yes
C(15) C(20) C(19) H(10) 178(1) . . . . no
C(16) C(15) C(20) C(19) 4.4(3) . . . . yes
C(16) C(17) C(18) C(19) 3.7(4) . . . . yes
C(16) C(17) C(18) H(9) 176(2) . . . . no
C(17) C(16) C(15) C(20) -2.0(3) . . . . yes
C(17) C(18) C(19) C(20) -1.2(4) . . . . yes
C(17) C(18) C(19) H(10) 177(1) . . . . no
C(18) C(17) C(16) H(7) -177(1) . . . . no
C(19) C(18) C(17) H(8) -175(2) . . . . no
C(20) C(14) C(13) H(6) 1(1) . . . . no
C(20) C(15) C(16) H(7) 173(1) . . . . no
C(20) C(19) C(18) H(9) -174(2) . . . . no
C(21) C(1) C(2) C(33) 89.6(2) . . . . yes
C(21) C(1) C(2) H(1) -38(1) . . . . no
C(21) C(22) C(23) C(24) 1.2(4) . . . . yes
C(21) C(22) C(23) H(12) -176(2) . . . . no
C(21) C(26) C(25) C(24) 1.1(4) . . . . yes
C(21) C(26) C(25) H(14) 171(2) . . . . no
C(22) C(21) C(26) C(25) -0.9(3) . . . . yes
C(22) C(21) C(26) H(15) -178(1) . . . . no
C(22) C(23) C(24) C(25) -1.0(4) . . . . yes
C(22) C(23) C(24) H(13) 170(1) . . . . no
C(23) C(22) C(21) C(26) -0.3(3) . . . . yes
C(23) C(24) C(25) C(26) -0.2(4) . . . . yes
C(23) C(24) C(25) H(14) -170(2) . . . . no
C(24) C(23) C(22) H(11) -178(1) . . . . no
C(24) C(25) C(26) H(15) 178(1) . . . . no
C(25) C(24) C(23) H(12) 177(2) . . . . no
C(26) C(21) C(22) H(11) 179(1) . . . . no
C(26) C(25) C(24) H(13) -172(1) . . . . no
C(27) C(4) C(3) C(35) -85.6(2) . . . . yes
C(27) C(4) C(3) H(2) 39(1) . . . . no
C(27) C(28) C(29) C(30) 1.0(3) . . . . yes
C(27) C(28) C(29) H(17) 178(1) . . . . no
C(27) C(32) C(31) C(30) 0.5(4) . . . . yes
C(27) C(32) C(31) H(19) 177(1) . . . . no
C(28) C(27) C(32) C(31) 1.3(3) . . . . yes
C(28) C(27) C(32) H(20) 178(1) . . . . no
C(28) C(29) C(30) C(31) 0.9(4) . . . . yes
C(28) C(29) C(30) H(18) -179(2) . . . . no
C(29) C(28) C(27) C(32) -2.1(3) . . . . yes
C(29) C(30) C(31) C(32) -1.7(4) . . . . yes
C(29) C(30) C(31) H(19) -178(1) . . . . no
C(30) C(29) C(28) H(16) -177(1) . . . . no
C(30) C(31) C(32) H(20) -176(1) . . . . no
C(31) C(30) C(29) H(17) -177(1) . . . . no
C(32) C(27) C(28) H(16) 176(1) . . . . no
C(32) C(31) C(30) H(18) 178(1) . . . . no
C(33) N(37) C(38) C(39) -45.4(3) . . . . yes
C(33) N(37) C(38) C(43) 136.9(2) . . . . yes
C(33) C(2) C(3) C(35) -3.1(2) . . . . yes
C(33) C(2) C(3) H(2) -123(1) . . . . no
C(35) N(37) C(38) C(39) 131.1(2) . . . . yes
C(35) N(37) C(38) C(43) -46.6(3) . . . . yes
C(35) C(3) C(2) H(1) 118(1) . . . . no
C(38) C(39) C(40) C(41) 0.7(3) . . . . yes
C(38) C(39) C(40) H(22) 177(1) . . . . no
C(38) C(43) C(42) C(41) 0.5(4) . . . . yes
C(38) C(43) C(42) H(23) -179(2) . . . . no
C(39) C(38) C(43) C(42) -2.8(3) . . . . yes
C(39) C(38) C(43) H(24) 176(1) . . . . no
C(39) C(40) C(41) C(42) -2.9(3) . . . . yes
C(39) C(40) C(41) C(44) 175.0(2) . . . . yes
C(40) C(39) C(38) C(43) 2.2(3) . . . . yes
C(40) C(41) C(42) C(43) 2.3(3) . . . . yes
C(40) C(41) C(42) H(23) -177(2) . . . . no
C(40) C(41) C(44) H(25) 58.2 . . . . no
C(40) C(41) C(44) H(26) 179.9 . . . . no
C(40) C(41) C(44) H(27) -60.4 . . . . no
C(41) C(40) C(39) H(21) -177(1) . . . . no
C(41) C(42) C(43) H(24) -178(1) . . . . no
C(42) C(41) C(40) H(22) -179(1) . . . . no
C(42) C(41) C(44) H(25) -124.1 . . . . no
C(42) C(41) C(44) H(26) -2.4 . . . . no
C(42) C(41) C(44) H(27) 117.3 . . . . no
C(43) C(38) C(39) H(21) 180.0 . . . . no
C(43) C(42) C(41) C(44) -175.5(2) . . . . yes
C(44) C(41) C(40) H(22) -1(1) . . . . no
C(44) C(41) C(42) H(23) 4(2) . . . . no
C(45) C(46) C(47) C(48) 1.3(4) . . . . yes
C(45) C(46) C(47) C(52) 179.2(3) . . . . yes
C(45) C(50) C(49) C(48) 2.5(6) . . . . yes
C(45) C(50) C(49) H(30) 179.0 . . . . no
C(46) C(45) C(50) C(49) -1.5(5) . . . . yes
C(46) C(45) C(50) H(31) -179.4 . . . . no
C(46) C(45) C(51) H(32) 177.3 . . . . no
C(46) C(45) C(51) H(33) -56.8 . . . . no
C(46) C(45) C(51) H(34) 57.2 . . . . no
C(46) C(47) C(48) C(49) -0.4(5) . . . . yes
C(46) C(47) C(48) H(29) 179.3 . . . . no
C(46) C(47) C(52) H(35) -60.3 . . . . no
C(46) C(47) C(52) H(36) 59.8 . . . . no
C(46) C(47) C(52) H(37) -177.6 . . . . no
C(47) C(46) C(45) C(50) -0.3(4) . . . . yes
C(47) C(46) C(45) C(51) -179.9(3) . . . . yes
C(47) C(48) C(49) C(50) -1.5(6) . . . . yes
C(47) C(48) C(49) H(30) -177.6 . . . . no
C(48) C(47) C(46) H(28) -179.2 . . . . no
C(48) C(47) C(52) H(35) 117.6 . . . . no
C(48) C(47) C(52) H(36) -122.4 . . . . no
C(48) C(47) C(52) H(37) 0.3 . . . . no
C(48) C(49) C(50) H(31) -179.9 . . . . no
C(49) C(48) C(47) C(52) -178.2(3) . . . . yes
C(49) C(50) C(45) C(51) 178.0(3) . . . . yes
C(50) C(45) C(46) H(28) -179.8 . . . . no
C(50) C(45) C(51) H(32) -2.2 . . . . no
C(50) C(45) C(51) H(33) 123.7 . . . . no
C(50) C(45) C(51) H(34) -122.3 . . . . no
C(50) C(49) C(48) H(29) 178.9 . . . . no
C(51) C(45) C(46) H(28) 0.7 . . . . no
C(51) C(45) C(50) H(31) 0.1 . . . . no
C(52) C(47) C(46) H(28) -1.3 . . . . no
C(52) C(47) C(48) H(29) 1.4 . . . . no
H(1) C(2) C(3) H(2) -2(1) . . . . no
H(3) C(10) C(11) H(4) 1(2) . . . . no
H(4) C(11) C(12) H(5) -2(2) . . . . no
H(5) C(12) C(13) H(6) 0(2) . . . . no
H(7) C(16) C(17) H(8) 1(2) . . . . no
H(8) C(17) C(18) H(9) -2(3) . . . . no
H(9) C(18) C(19) H(10) 4(2) . . . . no
H(11) C(22) C(23) H(12) 3(2) . . . . no
H(12) C(23) C(24) H(13) -11(2) . . . . no
H(13) C(24) C(25) H(14) 17(2) . . . . no
H(14) C(25) C(26) H(15) -10(2) . . . . no
H(16) C(28) C(29) H(17) 0(2) . . . . no
H(17) C(29) C(30) H(18) 3(2) . . . . no
H(18) C(30) C(31) H(19) 1(2) . . . . no
H(19) C(31) C(32) H(20) 0(2) . . . . no
H(21) C(39) C(40) H(22) 0(2) . . . . no
H(23) C(42) C(43) H(24) 1(2) . . . . no
H(29) C(48) C(49) H(30) 2.7 . . . . no
H(30) C(49) C(50) H(31) -3.4 . . . . no
H(30) C(49) C(50) H(31) -3.4 . . . . no

loop_
_cod_changelog_entry_id
_cod_changelog_entry_author
_cod_changelog_entry_date
_cod_changelog_entry_text
1 'Vaitkus, Antanas' 2022-05-06T19:50:00+03:00 'Updated bibliographic information.'
